data_1566534
loop_
_publ_author_name
'Weinert, Hanns Micha'
'W\"olper, Christoph'
'Schulz, Stephan'

_publ_section_title
;
 Synthesis of Distibiranes and Azadistibiranes by Cycloaddition Reactions
 of Distibenes with Diazomethanes and Azides
;
_journal_name_full 'Chemical Science'
_journal_paper_doi 10.1039/D2SC00314G
_journal_year 2022
_chemical_formula_sum 'C81 H112 Ga2 N8 Sb2'
_chemical_formula_weight 1580.72
_space_group_crystal_system triclinic
_space_group_IT_number 2
_space_group_name_Hall '-P 1'
_space_group_name_H-M_alt 'P -1'
_atom_sites_solution_hydrogens geom
_atom_sites_solution_primary direct
_atom_sites_solution_secondary difmap
_audit_creation_method SHELXL-2017/1
_audit_update_record
;
2021-12-16 deposited with the CCDC.	2022-03-03 downloaded from the CCDC.
;
_cell_angle_alpha 108.099(4)
_cell_angle_beta 90.076(4)
_cell_angle_gamma 93.817(4)
_cell_formula_units_Z 2
_cell_length_a 11.6222(9)
_cell_length_b 17.8727(14)
_cell_length_c 19.5796(16)
_cell_measurement_reflns_used 9560
_cell_measurement_temperature 100(2)
_cell_measurement_theta_max 27.10
_cell_measurement_theta_min 2.63
_cell_volume 3856.2(5)
_computing_cell_refinement 'BRUKER APEX3(v2019.1-0)'
_computing_data_collection 'BRUKER APEX3(v2019.1-0)'
_computing_data_reduction 'BRUKER APEX3(v2019.1-0)'
_computing_molecular_graphics 'ORTEP/PLATON (Spek)'
_computing_publication_material 'BRUKER AXS SHELXTL (c) 2008 / Vers. 2008/4'
_computing_structure_refinement 'SHELXL-2017/1 (Sheldrick, 2017)'
_computing_structure_solution 'BRUKER APEX3(v2019.1-0)'
_diffrn_ambient_temperature 100(2)
_diffrn_detector_area_resol_mean 512
_diffrn_measured_fraction_theta_full 0.999
_diffrn_measured_fraction_theta_max 0.996
_diffrn_measurement_device_type 'Bruker D8 KAPPA II (APEX II detector)'
_diffrn_measurement_method 'Data collection strategy APEX 3/QUEEN'
_diffrn_radiation_monochromator 'Triumph Goebel mirror'
_diffrn_radiation_source 'fine-focus sealed tube'
_diffrn_radiation_type MoK\a
_diffrn_radiation_wavelength 0.71073
_diffrn_reflns_av_R_equivalents 0.1010
_diffrn_reflns_av_unetI/netI 0.0559
_diffrn_reflns_Laue_measured_fraction_full 0.999
_diffrn_reflns_Laue_measured_fraction_max 0.996
_diffrn_reflns_limit_h_max 17
_diffrn_reflns_limit_h_min -17
_diffrn_reflns_limit_k_max 27
_diffrn_reflns_limit_k_min -27
_diffrn_reflns_limit_l_max 30
_diffrn_reflns_limit_l_min -30
_diffrn_reflns_number 311665
_diffrn_reflns_point_group_measured_fraction_full 0.999
_diffrn_reflns_point_group_measured_fraction_max 0.996
_diffrn_reflns_theta_full 25.242
_diffrn_reflns_theta_max 33.269
_diffrn_reflns_theta_min 1.202
_exptl_absorpt_coefficient_mu 1.431
_exptl_absorpt_correction_T_max 0.75
_exptl_absorpt_correction_T_min 0.68
_exptl_absorpt_correction_type multi-scan
_exptl_absorpt_process_details
; 
 SADABS
 R.H. Blessing, Acta Cryst. (1995) A51 33-38 
;
_exptl_crystal_colour orange
_exptl_crystal_density_diffrn 1.361
_exptl_crystal_description needle
_exptl_crystal_F_000 1636
_exptl_crystal_size_max 0.185
_exptl_crystal_size_mid 0.071
_exptl_crystal_size_min 0.045
_refine_diff_density_max 1.203
_refine_diff_density_min -0.884
_refine_diff_density_rms 0.113
_refine_ls_extinction_method none
_refine_ls_goodness_of_fit_ref 1.031
_refine_ls_hydrogen_treatment constr
_refine_ls_matrix_type full
_refine_ls_number_parameters 863
_refine_ls_number_reflns 29569
_refine_ls_number_restraints 0
_refine_ls_restrained_S_all 1.031
_refine_ls_R_factor_all 0.0720
_refine_ls_R_factor_gt 0.0393
_refine_ls_shift/su_max 0.003
_refine_ls_shift/su_mean 0.000
_refine_ls_structure_factor_coef Fsqd
_refine_ls_weighting_details 'w=1/[\s^2^(Fo^2^)+(0.0296P)^2^+3.1079P] where P=(Fo^2^+2Fc^2^)/3'
_refine_ls_weighting_scheme calc
_refine_ls_wR_factor_gt 0.0747
_refine_ls_wR_factor_ref 0.0856
_reflns_Friedel_coverage 0.000
_reflns_number_gt 21328
_reflns_number_total 29569
_reflns_threshold_expression 'I > 2\s(I)'
_cod_data_source_file d2sc00314g2.cif
_cod_data_source_block mw_145_1m
_cod_depositor_comments
;
The following automatic conversions were performed:

data item '_atom_sites_solution_secondary' value 'diffmap' was
changed to 'difmap'.

Automatic conversion script
Id: cif_fix_values 7556 2019-12-06 15:28:31Z antanas 
;
_cod_database_code 1566534
_shelx_shelxl_version_number 2017/1
_shelx_space_group_comment
;
The symmetry employed for this shelxl refinement is uniquely defined
by the following loop, which should always be used as a source of
symmetry information in preference to the above space-group names.
They are only intended as comments.
;
_shelx_estimated_absorpt_t_min 0.778
_shelx_estimated_absorpt_t_max 0.938

loop_
_space_group_symop_operation_xyz
'x, y, z'
'-x, -y, -z'

loop_
_atom_site_label
_atom_site_type_symbol
_atom_site_fract_x
_atom_site_fract_y
_atom_site_fract_z
_atom_site_U_iso_or_equiv
_atom_site_adp_type
_atom_site_occupancy
_atom_site_site_symmetry_order
_atom_site_calc_flag
_atom_site_refinement_flags_posn
_atom_site_refinement_flags_adp
_atom_site_refinement_flags_occupancy
_atom_site_disorder_assembly
_atom_site_disorder_group
Sb1 Sb 0.29926(2) 0.74473(2) 0.32926(2) 0.01494(3) Uani 1 1 d . . . . .
Sb2 Sb 0.09687(2) 0.77339(2) 0.26371(2) 0.01443(3) Uani 1 1 d . . . . .
Ga1 Ga 0.20916(2) 0.66788(2) 0.41496(2) 0.01247(5) Uani 1 1 d . . . . .
Ga2 Ga 0.10692(2) 0.75846(2) 0.08913(2) 0.01154(4) Uani 1 1 d . . . . .
N1 N 0.22069(15) 0.55116(10) 0.37606(9) 0.0141(3) Uani 1 1 d . . . . .
N2 N 0.32038(15) 0.67686(10) 0.49636(9) 0.0137(3) Uani 1 1 d . . . . .
N3 N -0.05561(15) 0.78219(10) 0.08386(9) 0.0136(3) Uani 1 1 d . . . . .
N4 N 0.15615(15) 0.79829(10) 0.00971(9) 0.0134(3) Uani 1 1 d . . . . .
N5 N 0.06384(16) 0.68649(12) 0.45347(11) 0.0204(4) Uani 1 1 d . . . . .
N6 N 0.11806(17) 0.65037(11) 0.05805(10) 0.0188(4) Uani 1 1 d . . . . .
N7 N 0.19690(17) 0.83986(11) 0.34797(10) 0.0194(4) Uani 1 1 d . . . . .
N8 N 0.16825(15) 0.81050(11) 0.18258(9) 0.0141(3) Uani 1 1 d . . . . .
C1 C 0.24485(18) 0.50846(12) 0.41850(12) 0.0153(4) Uani 1 1 d . . . . .
C2 C 0.28695(19) 0.54076(13) 0.48944(12) 0.0171(4) Uani 1 1 d . . . . .
H2 H 0.285718 0.505839 0.517462 0.021 Uiso 1 1 calc R U . . .
C3 C 0.33067(18) 0.61850(13) 0.52399(11) 0.0150(4) Uani 1 1 d . . . . .
C4 C 0.2298(2) 0.41941(13) 0.39046(13) 0.0211(4) Uani 1 1 d . . . . .
H4A H 0.147714 0.402802 0.380864 0.032 Uiso 1 1 calc R U . . .
H4B H 0.259519 0.397346 0.426410 0.032 Uiso 1 1 calc R U . . .
H4C H 0.272356 0.400347 0.345917 0.032 Uiso 1 1 calc R U . . .
C5 C 0.3923(2) 0.63293(14) 0.59555(12) 0.0210(4) Uani 1 1 d . . . . .
H5A H 0.430114 0.585488 0.595446 0.032 Uiso 1 1 calc R U . . .
H5B H 0.336355 0.645370 0.634171 0.032 Uiso 1 1 calc R U . . .
H5C H 0.450405 0.677273 0.603366 0.032 Uiso 1 1 calc R U . . .
C6 C 0.19338(19) 0.51063(12) 0.30101(11) 0.0157(4) Uani 1 1 d . . . . .
C7 C 0.08132(19) 0.47678(13) 0.27871(12) 0.0181(4) Uani 1 1 d . . . . .
C8 C 0.0605(2) 0.43799(14) 0.20538(13) 0.0229(5) Uani 1 1 d . . . . .
H8 H -0.014772 0.415336 0.189245 0.027 Uiso 1 1 calc R U . . .
C9 C 0.1464(2) 0.43186(14) 0.15612(13) 0.0244(5) Uani 1 1 d . . . . .
H9 H 0.130568 0.404128 0.106790 0.029 Uiso 1 1 calc R U . . .
C10 C 0.2560(2) 0.46607(14) 0.17838(12) 0.0216(5) Uani 1 1 d . . . . .
H10 H 0.314751 0.461973 0.144000 0.026 Uiso 1 1 calc R U . . .
C11 C 0.2813(2) 0.50664(13) 0.25090(12) 0.0173(4) Uani 1 1 d . . . . .
C12 C -0.0165(2) 0.48041(15) 0.33072(14) 0.0237(5) Uani 1 1 d . . . . .
H12 H 0.016552 0.502424 0.380705 0.028 Uiso 1 1 calc R U . . .
C13 C -0.0757(2) 0.39859(17) 0.32258(16) 0.0323(6) Uani 1 1 d . . . . .
H13A H -0.113955 0.377558 0.275168 0.048 Uiso 1 1 calc R U . . .
H13B H -0.133102 0.403052 0.360014 0.048 Uiso 1 1 calc R U . . .
H13C H -0.017878 0.362951 0.327365 0.048 Uiso 1 1 calc R U . . .
C14 C -0.1058(2) 0.53556(18) 0.32083(16) 0.0335(6) Uani 1 1 d . . . . .
H14A H -0.140919 0.514383 0.272518 0.050 Uiso 1 1 calc R U . . .
H14B H -0.067981 0.587959 0.326913 0.050 Uiso 1 1 calc R U . . .
H14C H -0.165741 0.539653 0.356718 0.050 Uiso 1 1 calc R U . . .
C15 C 0.40242(19) 0.54402(14) 0.27419(12) 0.0188(4) Uani 1 1 d . . . . .
H15 H 0.393710 0.593698 0.314580 0.023 Uiso 1 1 calc R U . . .
C16 C 0.4739(2) 0.49156(15) 0.30379(15) 0.0266(5) Uani 1 1 d . . . . .
H16A H 0.474602 0.439085 0.268177 0.040 Uiso 1 1 calc R U . . .
H16B H 0.439867 0.486858 0.348157 0.040 Uiso 1 1 calc R U . . .
H16C H 0.553140 0.515163 0.313973 0.040 Uiso 1 1 calc R U . . .
C17 C 0.4681(2) 0.56754(17) 0.21531(14) 0.0288(5) Uani 1 1 d . . . . .
H17A H 0.489577 0.519946 0.178094 0.043 Uiso 1 1 calc R U . . .
H17B H 0.537923 0.600593 0.236269 0.043 Uiso 1 1 calc R U . . .
H17C H 0.418827 0.597126 0.193913 0.043 Uiso 1 1 calc R U . . .
C18 C 0.38385(18) 0.75217(13) 0.52740(11) 0.0152(4) Uani 1 1 d . . . . .
C19 C 0.3385(2) 0.81092(13) 0.58414(12) 0.0191(4) Uani 1 1 d . . . . .
C20 C 0.3991(2) 0.88497(14) 0.60783(14) 0.0243(5) Uani 1 1 d . . . . .
H20 H 0.369769 0.925374 0.646391 0.029 Uiso 1 1 calc R U . . .
C21 C 0.5000(2) 0.90083(15) 0.57680(15) 0.0271(5) Uani 1 1 d . . . . .
H21 H 0.538647 0.951978 0.592869 0.032 Uiso 1 1 calc R U . . .
C22 C 0.5450(2) 0.84139(15) 0.52175(14) 0.0236(5) Uani 1 1 d . . . . .
H22 H 0.615258 0.852280 0.500826 0.028 Uiso 1 1 calc R U . . .
C23 C 0.48967(18) 0.76656(13) 0.49662(12) 0.0166(4) Uani 1 1 d . . . . .
C24 C 0.2264(2) 0.79760(15) 0.61922(13) 0.0255(5) Uani 1 1 d . . . . .
H24 H 0.195964 0.741858 0.595281 0.031 Uiso 1 1 calc R U . . .
C25 C 0.2437(3) 0.8085(2) 0.69949(15) 0.0418(7) Uani 1 1 d . . . . .
H25A H 0.298923 0.771882 0.705624 0.063 Uiso 1 1 calc R U . . .
H25B H 0.169696 0.797785 0.719820 0.063 Uiso 1 1 calc R U . . .
H25C H 0.273347 0.862860 0.724331 0.063 Uiso 1 1 calc R U . . .
C26 C 0.1373(2) 0.85169(17) 0.60759(17) 0.0352(6) Uani 1 1 d . . . . .
H26A H 0.126503 0.843009 0.555982 0.053 Uiso 1 1 calc R U . . .
H26B H 0.164356 0.906823 0.631426 0.053 Uiso 1 1 calc R U . . .
H26C H 0.063792 0.839964 0.627882 0.053 Uiso 1 1 calc R U . . .
C27 C 0.54486(19) 0.70054(14) 0.44052(12) 0.0192(4) Uani 1 1 d . . . . .
H27 H 0.481440 0.663252 0.412117 0.023 Uiso 1 1 calc R U . . .
C28 C 0.6179(2) 0.65451(16) 0.47647(14) 0.0265(5) Uani 1 1 d . . . . .
H28A H 0.655099 0.613536 0.439497 0.040 Uiso 1 1 calc R U . . .
H28B H 0.568361 0.629879 0.505101 0.040 Uiso 1 1 calc R U . . .
H28C H 0.677114 0.690647 0.507822 0.040 Uiso 1 1 calc R U . . .
C29 C 0.6195(2) 0.72866(18) 0.38791(15) 0.0306(6) Uani 1 1 d . . . . .
H29A H 0.646986 0.682909 0.351019 0.046 Uiso 1 1 calc R U . . .
H29B H 0.685762 0.762317 0.413907 0.046 Uiso 1 1 calc R U . . .
H29C H 0.573792 0.758788 0.365043 0.046 Uiso 1 1 calc R U . . .
C30 C -0.10262(18) 0.78558(13) 0.02330(12) 0.0156(4) Uani 1 1 d . . . . .
C31 C -0.03904(19) 0.78475(13) -0.03756(12) 0.0177(4) Uani 1 1 d . . . . .
H31 H -0.082374 0.775267 -0.080960 0.021 Uiso 1 1 calc R U . . .
C32 C 0.08066(19) 0.79620(13) -0.04223(11) 0.0155(4) Uani 1 1 d . . . . .
C33 C -0.2307(2) 0.79255(18) 0.01695(14) 0.0279(5) Uani 1 1 d . . . . .
H33A H -0.266802 0.742561 -0.014431 0.042 Uiso 1 1 calc R U . . .
H33B H -0.243898 0.834873 -0.003531 0.042 Uiso 1 1 calc R U . . .
H33C H -0.264391 0.804737 0.064677 0.042 Uiso 1 1 calc R U . . .
C34 C 0.1225(2) 0.80823(15) -0.11137(12) 0.0226(5) Uani 1 1 d . . . . .
H34A H 0.146877 0.758276 -0.143640 0.034 Uiso 1 1 calc R U . . .
H34B H 0.187867 0.847943 -0.100788 0.034 Uiso 1 1 calc R U . . .
H34C H 0.059858 0.826277 -0.134509 0.034 Uiso 1 1 calc R U . . .
C35 C -0.12110(17) 0.79791(13) 0.14874(11) 0.0147(4) Uani 1 1 d . . . . .
C36 C -0.1784(2) 0.73598(14) 0.16737(13) 0.0205(4) Uani 1 1 d . . . . .
C37 C -0.2342(2) 0.75371(15) 0.23320(13) 0.0247(5) Uani 1 1 d . . . . .
H37 H -0.275826 0.712710 0.246089 0.030 Uiso 1 1 calc R U . . .
C38 C -0.2297(2) 0.83017(15) 0.27985(13) 0.0228(5) Uani 1 1 d . . . . .
H38 H -0.265649 0.841041 0.325112 0.027 Uiso 1 1 calc R U . . .
C39 C -0.17302(19) 0.89040(14) 0.26046(12) 0.0185(4) Uani 1 1 d . . . . .
H39 H -0.170422 0.942681 0.292723 0.022 Uiso 1 1 calc R U . . .
C40 C -0.11924(18) 0.87614(13) 0.19428(12) 0.0154(4) Uani 1 1 d . . . . .
C41 C -0.1808(3) 0.65057(15) 0.11909(15) 0.0322(6) Uani 1 1 d . . . . .
H41 H -0.121766 0.646884 0.081269 0.039 Uiso 1 1 calc R U . . .
C42 C -0.3001(4) 0.6228(2) 0.0816(2) 0.0586(11) Uani 1 1 d . . . . .
H42A H -0.319657 0.658146 0.054453 0.088 Uiso 1 1 calc R U . . .
H42B H -0.358459 0.623819 0.117897 0.088 Uiso 1 1 calc R U . . .
H42C H -0.297772 0.568970 0.048759 0.088 Uiso 1 1 calc R U . . .
C43 C -0.1522(3) 0.59521(17) 0.16110(18) 0.0407(7) Uani 1 1 d . . . . .
H43A H -0.146214 0.541934 0.127761 0.061 Uiso 1 1 calc R U . . .
H43B H -0.213432 0.594162 0.195246 0.061 Uiso 1 1 calc R U . . .
H43C H -0.078696 0.613863 0.187352 0.061 Uiso 1 1 calc R U . . .
C44 C -0.0679(2) 0.94476(13) 0.17188(13) 0.0215(5) Uani 1 1 d . . . . .
H44 H -0.025698 0.923102 0.126271 0.026 Uiso 1 1 calc R U . . .
C45 C -0.1657(3) 0.99172(18) 0.1569(2) 0.0439(8) Uani 1 1 d . . . . .
H45A H -0.133182 1.033610 0.138590 0.066 Uiso 1 1 calc R U . . .
H45B H -0.206253 1.015205 0.201444 0.066 Uiso 1 1 calc R U . . .
H45C H -0.219858 0.956291 0.121004 0.066 Uiso 1 1 calc R U . . .
C46 C 0.0166(2) 0.99943(15) 0.22775(14) 0.0266(5) Uani 1 1 d . . . . .
H46A H 0.080381 0.969687 0.235672 0.040 Uiso 1 1 calc R U . . .
H46B H -0.023214 1.021121 0.272997 0.040 Uiso 1 1 calc R U . . .
H46C H 0.046845 1.042642 0.210511 0.040 Uiso 1 1 calc R U . . .
C47 C 0.27529(18) 0.82299(13) 0.00300(12) 0.0161(4) Uani 1 1 d . . . . .
C48 C 0.3509(2) 0.76893(14) -0.03793(12) 0.0196(4) Uani 1 1 d . . . . .
C49 C 0.4651(2) 0.79591(16) -0.04241(14) 0.0258(5) Uani 1 1 d . . . . .
H49 H 0.517417 0.760297 -0.069735 0.031 Uiso 1 1 calc R U . . .
C50 C 0.5036(2) 0.87300(16) -0.00812(15) 0.0275(5) Uani 1 1 d . . . . .
H50 H 0.581492 0.890336 -0.012469 0.033 Uiso 1 1 calc R U . . .
C51 C 0.4286(2) 0.92538(15) 0.03280(14) 0.0237(5) Uani 1 1 d . . . . .
H51 H 0.456296 0.978265 0.057012 0.028 Uiso 1 1 calc R U . . .
C52 C 0.31346(19) 0.90199(13) 0.03909(12) 0.0175(4) Uani 1 1 d . . . . .
C53 C 0.3142(2) 0.68271(15) -0.07704(14) 0.0260(5) Uani 1 1 d . . . . .
H53 H 0.228936 0.674907 -0.072233 0.031 Uiso 1 1 calc R U . . .
C54 C 0.3404(3) 0.65979(18) -0.15769(15) 0.0362(7) Uani 1 1 d . . . . .
H54A H 0.306670 0.606323 -0.182018 0.054 Uiso 1 1 calc R U . . .
H54B H 0.424071 0.661457 -0.163897 0.054 Uiso 1 1 calc R U . . .
H54C H 0.307079 0.697002 -0.178505 0.054 Uiso 1 1 calc R U . . .
C55 C 0.3726(3) 0.62711(16) -0.04400(17) 0.0345(6) Uani 1 1 d . . . . .
H55A H 0.349112 0.572253 -0.071342 0.052 Uiso 1 1 calc R U . . .
H55B H 0.349442 0.637664 0.006038 0.052 Uiso 1 1 calc R U . . .
H55C H 0.456553 0.635922 -0.045580 0.052 Uiso 1 1 calc R U . . .
C56 C 0.23234(19) 0.96096(13) 0.08396(12) 0.0192(4) Uani 1 1 d . . . . .
H56 H 0.183567 0.933198 0.111950 0.023 Uiso 1 1 calc R U . . .
C57 C 0.1512(2) 0.98946(15) 0.03715(14) 0.0264(5) Uani 1 1 d . . . . .
H57A H 0.196636 1.012196 0.005392 0.040 Uiso 1 1 calc R U . . .
H57B H 0.104275 1.029647 0.067961 0.040 Uiso 1 1 calc R U . . .
H57C H 0.100580 0.944806 0.008128 0.040 Uiso 1 1 calc R U . . .
C58 C 0.2958(2) 1.03321(15) 0.13808(14) 0.0292(6) Uani 1 1 d . . . . .
H58A H 0.336358 1.065581 0.112178 0.044 Uiso 1 1 calc R U . . .
H58B H 0.351696 1.015719 0.166390 0.044 Uiso 1 1 calc R U . . .
H58C H 0.239970 1.064463 0.170213 0.044 Uiso 1 1 calc R U . . .
C59 C 0.0131(2) 0.64583(15) 0.50062(13) 0.0237(5) Uani 1 1 d . . . . .
H59A H -0.057974 0.615465 0.478186 0.036 Uiso 1 1 calc R U . . .
H59B H -0.004861 0.684475 0.546455 0.036 Uiso 1 1 calc R U . . .
H59C H 0.067604 0.610002 0.509170 0.036 Uiso 1 1 calc R U . . .
C60 C -0.0126(2) 0.74159(15) 0.43972(14) 0.0243(5) Uani 1 1 d . . . . .
H60A H 0.028981 0.773630 0.413918 0.036 Uiso 1 1 calc R U . . .
H60B H -0.039133 0.776068 0.485473 0.036 Uiso 1 1 calc R U . . .
H60C H -0.079214 0.712209 0.410496 0.036 Uiso 1 1 calc R U . . .
C61 C 0.1620(2) 0.60322(14) 0.09908(14) 0.0246(5) Uani 1 1 d . . . . .
H61A H 0.097969 0.571654 0.111474 0.037 Uiso 1 1 calc R U . . .
H61B H 0.200401 0.637978 0.143218 0.037 Uiso 1 1 calc R U . . .
H61C H 0.217380 0.568079 0.070356 0.037 Uiso 1 1 calc R U . . .
C62 C 0.0618(2) 0.60231(14) -0.00878(13) 0.0248(5) Uani 1 1 d . . . . .
H62A H 0.035673 0.636513 -0.035422 0.037 Uiso 1 1 calc R U . . .
H62B H -0.004668 0.571263 0.001657 0.037 Uiso 1 1 calc R U . . .
H62C H 0.116395 0.566668 -0.037763 0.037 Uiso 1 1 calc R U . . .
C63 C 0.19047(19) 0.90975(12) 0.40271(11) 0.0155(4) Uani 1 1 d . . . . .
C64 C 0.1044(2) 0.96074(14) 0.40189(13) 0.0210(4) Uani 1 1 d . . . . .
H64 H 0.049309 0.946521 0.363331 0.025 Uiso 1 1 calc R U . . .
C65 C 0.0983(2) 1.03149(14) 0.45633(13) 0.0241(5) Uani 1 1 d . . . . .
H65 H 0.039190 1.065164 0.454716 0.029 Uiso 1 1 calc R U . . .
C66 C 0.1774(2) 1.05366(14) 0.51300(14) 0.0257(5) Uani 1 1 d . . . . .
H66 H 0.172984 1.102320 0.550224 0.031 Uiso 1 1 calc R U . . .
C67 C 0.2632(2) 1.00415(15) 0.51492(14) 0.0254(5) Uani 1 1 d . . . . .
H67 H 0.317764 1.019063 0.553791 0.030 Uiso 1 1 calc R U . . .
C68 C 0.2705(2) 0.93267(14) 0.46049(13) 0.0217(5) Uani 1 1 d . . . . .
H68 H 0.329925 0.899324 0.462506 0.026 Uiso 1 1 calc R U . . .
C69 C 0.28837(19) 0.83303(14) 0.18973(12) 0.0198(4) Uani 1 1 d . . . . .
C70 C 0.3289(2) 0.90415(17) 0.23958(14) 0.0302(6) Uani 1 1 d . . . . .
H70 H 0.276476 0.937516 0.269496 0.036 Uiso 1 1 calc R U . . .
C71 C 0.4464(3) 0.9262(2) 0.24540(18) 0.0529(10) Uani 1 1 d . . . . .
H71 H 0.473639 0.974397 0.280009 0.063 Uiso 1 1 calc R U . . .
C72 C 0.5241(3) 0.8795(3) 0.2020(2) 0.0593(12) Uani 1 1 d . . . . .
H72 H 0.603928 0.896012 0.205642 0.071 Uiso 1 1 calc R U . . .
C73 C 0.4850(2) 0.8089(2) 0.15364(19) 0.0467(9) Uani 1 1 d . . . . .
H73 H 0.538140 0.775874 0.123971 0.056 Uiso 1 1 calc R U . . .
C74 C 0.3681(2) 0.78527(18) 0.14770(15) 0.0290(6) Uani 1 1 d . . . . .
H74 H 0.342224 0.735792 0.114453 0.035 Uiso 1 1 calc R U . . .
C1_1 C 0.2483(2) 0.19380(14) 0.30776(13) 0.0241(5) Uani 1 1 d . . . . .
C2_1 C 0.1667(2) 0.22341(15) 0.27298(14) 0.0274(5) Uani 1 1 d . . . . .
H2_1 H 0.087167 0.216311 0.282220 0.033 Uiso 1 1 calc R U . . .
C3_1 C 0.2002(3) 0.26320(15) 0.22495(14) 0.0303(6) Uani 1 1 d . . . . .
H3_1 H 0.143689 0.283640 0.201901 0.036 Uiso 1 1 calc R U . . .
C4_1 C 0.3150(3) 0.27323(17) 0.21050(15) 0.0346(6) Uani 1 1 d . . . . .
H4_1 H 0.337720 0.299978 0.177143 0.042 Uiso 1 1 calc R U . . .
C5_1 C 0.3973(3) 0.24416(18) 0.24479(16) 0.0345(6) Uani 1 1 d . . . . .
H5_1 H 0.476620 0.251007 0.234963 0.041 Uiso 1 1 calc R U . . .
C6_1 C 0.3643(2) 0.20524(16) 0.29324(15) 0.0296(6) Uani 1 1 d . . . . .
H6_1 H 0.421354 0.186031 0.316958 0.036 Uiso 1 1 calc R U . . .
C7_1 C 0.2127(2) 0.14962(18) 0.35932(16) 0.0334(6) Uani 1 1 d . . . . .
H7A_1 H 0.231711 0.182907 0.408637 0.050 Uiso 1 1 calc R U . . .
H7B_1 H 0.253718 0.101284 0.348577 0.050 Uiso 1 1 calc R U . . .
H7C_1 H 0.129358 0.135912 0.354292 0.050 Uiso 1 1 calc R U . . .

loop_
_atom_site_aniso_label
_atom_site_aniso_U_11
_atom_site_aniso_U_22
_atom_site_aniso_U_33
_atom_site_aniso_U_23
_atom_site_aniso_U_13
_atom_site_aniso_U_12
Sb1 0.01650(6) 0.01551(7) 0.01489(7) 0.00749(5) 0.00048(5) 0.00248(5)
Sb2 0.01622(6) 0.01591(7) 0.01134(6) 0.00479(5) -0.00110(5) -0.00014(5)
Ga1 0.01370(10) 0.01229(10) 0.01203(10) 0.00446(8) 0.00023(8) 0.00191(8)
Ga2 0.01363(10) 0.01064(10) 0.01035(10) 0.00316(8) -0.00045(8) 0.00132(8)
N1 0.0171(8) 0.0122(8) 0.0136(8) 0.0047(7) -0.0011(6) 0.0020(6)
N2 0.0162(8) 0.0131(8) 0.0115(8) 0.0038(6) 0.0000(6) 0.0003(6)
N3 0.0147(8) 0.0132(8) 0.0123(8) 0.0035(6) 0.0005(6) 0.0003(6)
N4 0.0146(8) 0.0132(8) 0.0126(8) 0.0040(6) 0.0015(6) 0.0025(6)
N5 0.0168(9) 0.0239(10) 0.0238(10) 0.0111(8) 0.0068(7) 0.0071(7)
N6 0.0277(10) 0.0107(8) 0.0183(9) 0.0045(7) -0.0035(7) 0.0031(7)
N7 0.0250(9) 0.0163(9) 0.0144(9) 0.0005(7) -0.0059(7) 0.0054(7)
N8 0.0150(8) 0.0157(8) 0.0111(8) 0.0038(7) -0.0022(6) -0.0003(6)
C1 0.0162(9) 0.0132(9) 0.0162(10) 0.0043(8) -0.0001(7) 0.0012(7)
C2 0.0213(10) 0.0169(10) 0.0155(10) 0.0086(8) -0.0015(8) 0.0009(8)
C3 0.0153(9) 0.0161(10) 0.0145(9) 0.0060(8) 0.0011(7) 0.0022(7)
C4 0.0282(12) 0.0145(10) 0.0200(11) 0.0050(9) -0.0060(9) -0.0005(9)
C5 0.0272(11) 0.0209(11) 0.0166(10) 0.0089(9) -0.0054(9) -0.0023(9)
C6 0.0212(10) 0.0118(9) 0.0140(9) 0.0035(8) -0.0021(8) 0.0026(8)
C7 0.0212(10) 0.0149(10) 0.0193(10) 0.0071(8) -0.0028(8) 0.0007(8)
C8 0.0278(12) 0.0199(11) 0.0204(11) 0.0063(9) -0.0083(9) -0.0026(9)
C9 0.0395(14) 0.0187(11) 0.0147(10) 0.0050(9) -0.0072(9) 0.0008(10)
C10 0.0315(12) 0.0195(11) 0.0140(10) 0.0052(8) 0.0010(9) 0.0044(9)
C11 0.0234(10) 0.0137(10) 0.0161(10) 0.0060(8) -0.0006(8) 0.0036(8)
C12 0.0215(11) 0.0250(12) 0.0230(12) 0.0063(10) -0.0049(9) -0.0033(9)
C13 0.0299(13) 0.0338(15) 0.0325(14) 0.0122(12) -0.0040(11) -0.0115(11)
C14 0.0236(12) 0.0362(15) 0.0389(16) 0.0087(13) -0.0028(11) 0.0043(11)
C15 0.0206(10) 0.0173(10) 0.0173(10) 0.0036(8) 0.0018(8) 0.0029(8)
C16 0.0232(11) 0.0260(13) 0.0308(13) 0.0079(11) -0.0007(10) 0.0077(10)
C17 0.0275(12) 0.0330(14) 0.0241(13) 0.0073(11) 0.0055(10) -0.0020(11)
C18 0.0175(9) 0.0147(9) 0.0145(9) 0.0060(8) -0.0016(7) 0.0008(7)
C19 0.0211(10) 0.0170(10) 0.0181(10) 0.0041(8) -0.0037(8) 0.0010(8)
C20 0.0277(12) 0.0161(11) 0.0254(12) 0.0010(9) -0.0064(9) 0.0020(9)
C21 0.0285(12) 0.0176(11) 0.0344(14) 0.0086(10) -0.0117(10) -0.0056(9)
C22 0.0197(10) 0.0232(12) 0.0305(13) 0.0133(10) -0.0051(9) -0.0044(9)
C23 0.0156(9) 0.0191(10) 0.0172(10) 0.0089(8) -0.0036(8) -0.0007(8)
C24 0.0280(12) 0.0240(12) 0.0211(12) 0.0019(10) 0.0063(9) 0.0031(10)
C25 0.0556(19) 0.0423(18) 0.0219(14) 0.0030(12) 0.0098(13) -0.0014(15)
C26 0.0266(13) 0.0285(14) 0.0422(17) -0.0023(12) 0.0073(12) 0.0065(11)
C27 0.0141(9) 0.0264(12) 0.0187(10) 0.0098(9) -0.0001(8) 0.0002(8)
C28 0.0258(12) 0.0297(13) 0.0274(13) 0.0125(11) 0.0044(10) 0.0098(10)
C29 0.0218(11) 0.0468(17) 0.0303(14) 0.0224(13) 0.0053(10) 0.0018(11)
C30 0.0136(9) 0.0165(10) 0.0168(10) 0.0057(8) -0.0028(7) -0.0001(7)
C31 0.0197(10) 0.0203(11) 0.0122(9) 0.0040(8) -0.0043(8) 0.0007(8)
C32 0.0208(10) 0.0134(9) 0.0126(9) 0.0041(8) 0.0011(7) 0.0033(8)
C33 0.0176(11) 0.0444(16) 0.0269(13) 0.0184(12) -0.0039(9) 0.0023(10)
C34 0.0283(12) 0.0284(12) 0.0131(10) 0.0093(9) 0.0019(9) 0.0026(10)
C35 0.0132(9) 0.0160(10) 0.0139(9) 0.0033(8) -0.0002(7) -0.0003(7)
C36 0.0212(10) 0.0182(11) 0.0196(11) 0.0032(9) 0.0047(8) -0.0021(8)
C37 0.0281(12) 0.0214(12) 0.0233(12) 0.0065(9) 0.0068(10) -0.0052(9)
C38 0.0232(11) 0.0265(12) 0.0167(11) 0.0044(9) 0.0058(9) -0.0002(9)
C39 0.0192(10) 0.0172(10) 0.0177(10) 0.0028(8) 0.0019(8) 0.0032(8)
C40 0.0153(9) 0.0154(10) 0.0157(10) 0.0045(8) 0.0000(7) 0.0034(7)
C41 0.0487(16) 0.0171(12) 0.0247(13) 0.0000(10) 0.0136(12) -0.0086(11)
C42 0.099(3) 0.0286(16) 0.0419(19) 0.0070(14) -0.028(2) -0.0232(18)
C43 0.0447(17) 0.0213(13) 0.0498(19) 0.0024(13) -0.0034(14) 0.0019(12)
C44 0.0334(12) 0.0119(10) 0.0189(11) 0.0043(8) 0.0058(9) 0.0027(9)
C45 0.055(2) 0.0297(15) 0.056(2) 0.0261(15) -0.0112(16) 0.0044(14)
C46 0.0298(13) 0.0181(11) 0.0294(13) 0.0048(10) 0.0056(10) -0.0039(9)
C47 0.0174(9) 0.0177(10) 0.0160(10) 0.0090(8) 0.0027(8) 0.0024(8)
C48 0.0201(10) 0.0210(11) 0.0188(11) 0.0076(9) 0.0039(8) 0.0024(8)
C49 0.0212(11) 0.0294(13) 0.0310(13) 0.0141(11) 0.0101(10) 0.0078(10)
C50 0.0165(10) 0.0316(14) 0.0397(15) 0.0189(12) 0.0055(10) 0.0013(9)
C51 0.0218(11) 0.0220(12) 0.0292(13) 0.0112(10) -0.0005(9) -0.0015(9)
C52 0.0177(10) 0.0186(10) 0.0179(10) 0.0086(8) 0.0004(8) -0.0001(8)
C53 0.0273(12) 0.0208(12) 0.0273(13) 0.0029(10) 0.0101(10) 0.0052(9)
C54 0.0402(16) 0.0332(15) 0.0279(14) -0.0018(12) 0.0111(12) 0.0073(12)
C55 0.0413(15) 0.0202(12) 0.0419(16) 0.0077(11) 0.0132(13) 0.0116(11)
C56 0.0209(10) 0.0151(10) 0.0207(11) 0.0049(8) 0.0026(8) -0.0011(8)
C57 0.0302(13) 0.0194(11) 0.0303(13) 0.0078(10) 0.0015(10) 0.0060(10)
C58 0.0340(14) 0.0201(12) 0.0274(13) 0.0004(10) 0.0044(11) -0.0061(10)
C59 0.0217(11) 0.0282(13) 0.0233(12) 0.0107(10) 0.0060(9) 0.0032(9)
C60 0.0218(11) 0.0277(12) 0.0259(12) 0.0106(10) 0.0033(9) 0.0092(9)
C61 0.0345(13) 0.0183(11) 0.0246(12) 0.0106(9) 0.0016(10) 0.0096(10)
C62 0.0341(13) 0.0142(10) 0.0226(12) 0.0011(9) -0.0023(10) -0.0009(9)
C63 0.0215(10) 0.0117(9) 0.0143(9) 0.0055(8) 0.0004(8) -0.0003(8)
C64 0.0232(11) 0.0199(11) 0.0198(11) 0.0057(9) -0.0010(9) 0.0032(9)
C65 0.0298(12) 0.0178(11) 0.0243(12) 0.0052(9) 0.0019(10) 0.0046(9)
C66 0.0348(13) 0.0159(11) 0.0227(12) 0.0011(9) -0.0003(10) -0.0010(9)
C67 0.0307(13) 0.0200(11) 0.0220(12) 0.0026(9) -0.0079(10) -0.0037(9)
C68 0.0259(11) 0.0168(11) 0.0218(11) 0.0052(9) -0.0052(9) 0.0010(9)
C69 0.0192(10) 0.0263(12) 0.0169(10) 0.0125(9) -0.0035(8) -0.0039(9)
C70 0.0313(13) 0.0355(15) 0.0224(12) 0.0105(11) -0.0066(10) -0.0139(11)
C71 0.0432(18) 0.078(3) 0.0376(18) 0.0259(18) -0.0206(15) -0.0349(18)
C72 0.0178(13) 0.117(4) 0.059(2) 0.056(2) -0.0157(14) -0.0228(17)
C73 0.0167(12) 0.086(3) 0.054(2) 0.045(2) 0.0043(13) 0.0087(15)
C74 0.0211(11) 0.0448(16) 0.0286(13) 0.0212(12) 0.0021(10) 0.0073(11)
C1_1 0.0298(12) 0.0197(11) 0.0201(11) 0.0031(9) -0.0056(9) -0.0031(9)
C2_1 0.0290(12) 0.0226(12) 0.0260(13) 0.0010(10) -0.0056(10) 0.0020(10)
C3_1 0.0458(16) 0.0192(12) 0.0221(12) 0.0000(10) -0.0088(11) 0.0066(11)
C4_1 0.0543(18) 0.0233(13) 0.0248(13) 0.0054(11) 0.0024(12) 0.0020(12)
C5_1 0.0339(14) 0.0354(15) 0.0330(15) 0.0097(12) 0.0019(12) -0.0012(12)
C6_1 0.0270(12) 0.0273(13) 0.0337(14) 0.0088(11) -0.0058(11) -0.0015(10)
C7_1 0.0286(13) 0.0375(16) 0.0375(15) 0.0185(13) -0.0068(11) -0.0069(11)

loop_
_atom_type_symbol
_atom_type_description
_atom_type_scat_dispersion_real
_atom_type_scat_dispersion_imag
_atom_type_scat_source
C C 0.0033 0.0016 'International Tables Vol C Tables 4.2.6.8 and 6.1.1.4'
H H 0.0000 0.0000 'International Tables Vol C Tables 4.2.6.8 and 6.1.1.4'
Ga Ga 0.2307 1.6083 'International Tables Vol C Tables 4.2.6.8 and 6.1.1.4'
N N 0.0061 0.0033 'International Tables Vol C Tables 4.2.6.8 and 6.1.1.4'
Sb Sb -0.5866 1.5461 'International Tables Vol C Tables 4.2.6.8 and 6.1.1.4'

loop_
_geom_angle_atom_site_label_1
_geom_angle_atom_site_label_2
_geom_angle_atom_site_label_3
_geom_angle
_geom_angle_site_symmetry_1
_geom_angle_site_symmetry_3
_geom_angle_publ_flag
N7 Sb1 Ga1 102.47(6) . . ?
N7 Sb1 Sb2 45.48(5) . . ?
Ga1 Sb1 Sb2 100.628(9) . . ?
N7 Sb2 N8 100.23(8) . . ?
N7 Sb2 Sb1 47.24(5) . . ?
N8 Sb2 Sb1 100.05(5) . . ?
N5 Ga1 N1 108.29(8) . . ?
N5 Ga1 N2 107.74(8) . . ?
N1 Ga1 N2 91.79(7) . . ?
N5 Ga1 Sb1 121.79(6) . . ?
N1 Ga1 Sb1 113.01(5) . . ?
N2 Ga1 Sb1 110.00(5) . . ?
N6 Ga2 N8 114.68(8) . . ?
N6 Ga2 N4 107.31(8) . . ?
N8 Ga2 N4 118.88(8) . . ?
N6 Ga2 N3 109.71(8) . . ?
N8 Ga2 N3 109.60(7) . . ?
N4 Ga2 N3 94.73(7) . . ?
C1 N1 C6 118.54(18) . . ?
C1 N1 Ga1 121.72(14) . . ?
C6 N1 Ga1 119.55(13) . . ?
C3 N2 C18 120.64(18) . . ?
C3 N2 Ga1 122.29(15) . . ?
C18 N2 Ga1 116.94(13) . . ?
C30 N3 C35 120.87(18) . . ?
C30 N3 Ga2 121.31(14) . . ?
C35 N3 Ga2 117.80(13) . . ?
C32 N4 C47 118.88(18) . . ?
C32 N4 Ga2 119.69(14) . . ?
C47 N4 Ga2 121.17(13) . . ?
C59 N5 C60 111.98(18) . . ?
C59 N5 Ga1 122.92(15) . . ?
C60 N5 Ga1 125.10(16) . . ?
C61 N6 C62 112.29(19) . . ?
C61 N6 Ga2 126.75(16) . . ?
C62 N6 Ga2 120.13(15) . . ?
C63 N7 Sb2 137.12(15) . . ?
C63 N7 Sb1 134.49(15) . . ?
Sb2 N7 Sb1 87.28(7) . . ?
C69 N8 Ga2 117.66(14) . . ?
C69 N8 Sb2 116.21(13) . . ?
Ga2 N8 Sb2 115.91(9) . . ?
N1 C1 C2 124.0(2) . . ?
N1 C1 C4 120.15(19) . . ?
C2 C1 C4 115.82(19) . . ?
C1 C2 C3 127.7(2) . . ?
N2 C3 C2 122.96(19) . . ?
N2 C3 C5 120.91(19) . . ?
C2 C3 C5 116.12(19) . . ?
C11 C6 C7 121.0(2) . . ?
C11 C6 N1 118.29(19) . . ?
C7 C6 N1 120.73(19) . . ?
C8 C7 C6 118.0(2) . . ?
C8 C7 C12 119.2(2) . . ?
C6 C7 C12 122.8(2) . . ?
C9 C8 C7 121.6(2) . . ?
C8 C9 C10 120.0(2) . . ?
C9 C10 C11 120.9(2) . . ?
C10 C11 C6 118.5(2) . . ?
C10 C11 C15 120.0(2) . . ?
C6 C11 C15 121.5(2) . . ?
C7 C12 C14 110.7(2) . . ?
C7 C12 C13 112.3(2) . . ?
C14 C12 C13 109.7(2) . . ?
C11 C15 C16 111.89(19) . . ?
C11 C15 C17 113.7(2) . . ?
C16 C15 C17 110.3(2) . . ?
C19 C18 C23 121.0(2) . . ?
C19 C18 N2 120.66(19) . . ?
C23 C18 N2 118.31(19) . . ?
C20 C19 C18 118.0(2) . . ?
C20 C19 C24 119.3(2) . . ?
C18 C19 C24 122.6(2) . . ?
C21 C20 C19 121.7(2) . . ?
C20 C21 C22 119.4(2) . . ?
C23 C22 C21 121.5(2) . . ?
C22 C23 C18 118.3(2) . . ?
C22 C23 C27 120.7(2) . . ?
C18 C23 C27 120.9(2) . . ?
C19 C24 C26 110.5(2) . . ?
C19 C24 C25 112.0(2) . . ?
C26 C24 C25 110.8(2) . . ?
C23 C27 C29 113.9(2) . . ?
C23 C27 C28 110.69(19) . . ?
C29 C27 C28 108.84(19) . . ?
N3 C30 C31 123.44(19) . . ?
N3 C30 C33 120.8(2) . . ?
C31 C30 C33 115.74(19) . . ?
C30 C31 C32 127.9(2) . . ?
N4 C32 C31 124.44(19) . . ?
N4 C32 C34 120.0(2) . . ?
C31 C32 C34 115.55(19) . . ?
C36 C35 C40 121.4(2) . . ?
C36 C35 N3 120.45(19) . . ?
C40 C35 N3 117.99(19) . . ?
C35 C36 C37 118.3(2) . . ?
C35 C36 C41 122.4(2) . . ?
C37 C36 C41 119.4(2) . . ?
C38 C37 C36 121.0(2) . . ?
C39 C38 C37 119.9(2) . . ?
C38 C39 C40 121.3(2) . . ?
C39 C40 C35 118.1(2) . . ?
C39 C40 C44 119.7(2) . . ?
C35 C40 C44 122.11(19) . . ?
C43 C41 C36 111.7(2) . . ?
C43 C41 C42 108.6(2) . . ?
C36 C41 C42 111.2(3) . . ?
C40 C44 C46 113.0(2) . . ?
C40 C44 C45 109.3(2) . . ?
C46 C44 C45 109.8(2) . . ?
C48 C47 C52 121.3(2) . . ?
C48 C47 N4 120.5(2) . . ?
C52 C47 N4 118.19(19) . . ?
C49 C48 C47 118.1(2) . . ?
C49 C48 C53 118.7(2) . . ?
C47 C48 C53 123.3(2) . . ?
C50 C49 C48 121.4(2) . . ?
C49 C50 C51 119.9(2) . . ?
C50 C51 C52 121.3(2) . . ?
C51 C52 C47 118.0(2) . . ?
C51 C52 C56 120.3(2) . . ?
C47 C52 C56 121.74(19) . . ?
C48 C53 C55 111.6(2) . . ?
C48 C53 C54 111.9(2) . . ?
C55 C53 C54 109.1(2) . . ?
C52 C56 C57 112.14(19) . . ?
C52 C56 C58 113.3(2) . . ?
C57 C56 C58 108.6(2) . . ?
N7 C63 C64 120.8(2) . . ?
N7 C63 C68 121.2(2) . . ?
C64 C63 C68 117.9(2) . . ?
C65 C64 C63 121.1(2) . . ?
C66 C65 C64 120.7(2) . . ?
C65 C66 C67 119.2(2) . . ?
C66 C67 C68 120.8(2) . . ?
C67 C68 C63 120.3(2) . . ?
C74 C69 C70 118.4(2) . . ?
C74 C69 N8 121.4(2) . . ?
C70 C69 N8 120.2(2) . . ?
C71 C70 C69 119.8(3) . . ?
C72 C71 C70 121.3(3) . . ?
C73 C72 C71 119.2(3) . . ?
C72 C73 C74 120.3(3) . . ?
C73 C74 C69 121.0(3) . . ?
C2_1 C1_1 C6_1 118.4(2) . . ?
C2_1 C1_1 C7_1 121.0(2) . . ?
C6_1 C1_1 C7_1 120.6(2) . . ?
C3_1 C2_1 C1_1 120.7(3) . . ?
C4_1 C3_1 C2_1 120.3(3) . . ?
C3_1 C4_1 C5_1 119.7(3) . . ?
C6_1 C5_1 C4_1 120.1(3) . . ?
C5_1 C6_1 C1_1 120.8(3) . . ?

loop_
_geom_bond_atom_site_label_1
_geom_bond_atom_site_label_2
_geom_bond_distance
_geom_bond_site_symmetry_2
_geom_bond_publ_flag
Sb1 N7 2.0795(19) . ?
Sb1 Ga1 2.6540(3) . ?
Sb1 Sb2 2.8291(3) . ?
Sb2 N7 2.0194(19) . ?
Sb2 N8 2.0582(18) . ?
Ga1 N5 1.8585(18) . ?
Ga1 N1 1.9999(18) . ?
Ga1 N2 2.0111(18) . ?
Ga2 N6 1.8500(18) . ?
Ga2 N8 1.8900(17) . ?
Ga2 N4 1.9719(18) . ?
Ga2 N3 1.9729(17) . ?
N1 C1 1.332(3) . ?
N1 C6 1.446(3) . ?
N2 C3 1.327(3) . ?
N2 C18 1.443(3) . ?
N3 C30 1.325(3) . ?
N3 C35 1.443(3) . ?
N4 C32 1.332(3) . ?
N4 C47 1.444(3) . ?
N5 C59 1.446(3) . ?
N5 C60 1.453(3) . ?
N6 C61 1.447(3) . ?
N6 C62 1.450(3) . ?
N7 C63 1.377(3) . ?
N8 C69 1.421(3) . ?
C1 C2 1.401(3) . ?
C1 C4 1.512(3) . ?
C2 C3 1.403(3) . ?
C3 C5 1.514(3) . ?
C6 C11 1.408(3) . ?
C6 C7 1.408(3) . ?
C7 C8 1.400(3) . ?
C7 C12 1.519(3) . ?
C8 C9 1.375(4) . ?
C9 C10 1.383(4) . ?
C10 C11 1.400(3) . ?
C11 C15 1.523(3) . ?
C12 C14 1.530(4) . ?
C12 C13 1.536(4) . ?
C15 C16 1.532(3) . ?
C15 C17 1.533(3) . ?
C18 C19 1.402(3) . ?
C18 C23 1.414(3) . ?
C19 C20 1.399(3) . ?
C19 C24 1.512(3) . ?
C20 C21 1.375(4) . ?
C21 C22 1.388(4) . ?
C22 C23 1.386(3) . ?
C23 C27 1.519(3) . ?
C24 C26 1.526(4) . ?
C24 C25 1.534(4) . ?
C27 C29 1.527(3) . ?
C27 C28 1.531(3) . ?
C30 C31 1.400(3) . ?
C30 C33 1.510(3) . ?
C31 C32 1.400(3) . ?
C32 C34 1.511(3) . ?
C35 C36 1.398(3) . ?
C35 C40 1.404(3) . ?
C36 C37 1.399(3) . ?
C36 C41 1.524(3) . ?
C37 C38 1.385(3) . ?
C38 C39 1.377(3) . ?
C39 C40 1.397(3) . ?
C40 C44 1.513(3) . ?
C41 C43 1.521(4) . ?
C41 C42 1.545(5) . ?
C44 C46 1.523(4) . ?
C44 C45 1.536(4) . ?
C47 C48 1.408(3) . ?
C47 C52 1.409(3) . ?
C48 C49 1.394(3) . ?
C48 C53 1.524(3) . ?
C49 C50 1.375(4) . ?
C50 C51 1.387(4) . ?
C51 C52 1.392(3) . ?
C52 C56 1.527(3) . ?
C53 C55 1.535(4) . ?
C53 C54 1.540(4) . ?
C56 C57 1.530(3) . ?
C56 C58 1.535(3) . ?
C63 C64 1.401(3) . ?
C63 C68 1.404(3) . ?
C64 C65 1.384(3) . ?
C65 C66 1.382(4) . ?
C66 C67 1.384(4) . ?
C67 C68 1.394(3) . ?
C69 C74 1.391(4) . ?
C69 C70 1.392(4) . ?
C70 C71 1.390(4) . ?
C71 C72 1.377(6) . ?
C72 C73 1.370(6) . ?
C73 C74 1.390(4) . ?
C1_1 C2_1 1.390(4) . ?
C1_1 C6_1 1.392(4) . ?
C1_1 C7_1 1.506(4) . ?
C2_1 C3_1 1.386(4) . ?
C3_1 C4_1 1.376(4) . ?
C4_1 C5_1 1.384(4) . ?
C5_1 C6_1 1.381(4) . ?
